data_4502192
loop_
_publ_author_name
'Shi, Xianju'
'Wang, Xia'
'Li, Linke'
'Hou, Hongwei'
'Fan, Yaoting'

_publ_section_title
;
 Secondary Ligand-Directed Assembly of CdIICoordination Architectures:
 From 0D to 3D Complexes Based on Ferrocenyl Carboxylate
;
_journal_issue 6
_journal_name_full 'Crystal Growth &amp; Design'
_journal_page_first 2490
_journal_paper_doi 10.1021/cg900566v
_journal_volume 10
_journal_year 2010
_chemical_formula_sum 'C28 H30 Cd Fe N4 O7'
_chemical_formula_weight 702.81
_chemical_name_systematic
; 
 ? 
;
_space_group_IT_number 60
_symmetry_cell_setting orthorhombic
_symmetry_space_group_name_Hall '-P 2n 2ab'
_symmetry_space_group_name_H-M 'P b c n'
_atom_sites_solution_hydrogens geom
_atom_sites_solution_primary direct
_atom_sites_solution_secondary difmap
_audit_creation_method SHELXL-97
_cell_angle_alpha 90.00
_cell_angle_beta 90.00
_cell_angle_gamma 90.00
_cell_formula_units_Z 4
_cell_length_a 12.5190(9)
_cell_length_b 16.1310(12)
_cell_length_c 14.1764(10)
_cell_measurement_reflns_used 4223
_cell_measurement_temperature 291(2)
_cell_measurement_theta_max 26.82
_cell_measurement_theta_min 2.51
_cell_volume 2862.8(4)
_computing_cell_refinement 'Bruker SMART'
_computing_data_collection 'Bruker SMART'
_computing_data_reduction 'Bruker SAINT'
_computing_molecular_graphics 'Bruker SHELXTL'
_computing_publication_material 'Bruker SHELXTL'
_computing_structure_refinement 'SHELXL-97 (Sheldrick, 1997)'
_computing_structure_solution 'SHELXS-97 (Sheldrick, 1990)'
_diffrn_ambient_temperature 291(2)
_diffrn_measured_fraction_theta_full 0.990
_diffrn_measured_fraction_theta_max 0.990
_diffrn_measurement_device_type 'CCD area detector'
_diffrn_measurement_method 'phi and omega scans'
_diffrn_radiation_monochromator graphite
_diffrn_radiation_source 'fine-focus sealed tube'
_diffrn_radiation_type MoK\a
_diffrn_radiation_wavelength 0.71073
_diffrn_reflns_av_R_equivalents 0.0217
_diffrn_reflns_av_sigmaI/netI 0.0525
_diffrn_reflns_limit_h_max 15
_diffrn_reflns_limit_h_min -15
_diffrn_reflns_limit_k_max 20
_diffrn_reflns_limit_k_min -16
_diffrn_reflns_limit_l_max 17
_diffrn_reflns_limit_l_min -17
_diffrn_reflns_number 16799
_diffrn_reflns_theta_full 26.50
_diffrn_reflns_theta_max 26.50
_diffrn_reflns_theta_min 2.51
_exptl_absorpt_coefficient_mu 1.302
_exptl_absorpt_correction_T_max 0.8626
_exptl_absorpt_correction_T_min 0.7513
_exptl_absorpt_correction_type multi-scan
_exptl_absorpt_process_details sadabs
_exptl_crystal_colour red
_exptl_crystal_density_diffrn 1.631
_exptl_crystal_density_method 'not measured'
_exptl_crystal_description prism
_exptl_crystal_F_000 1424
_exptl_crystal_size_max 0.23
_exptl_crystal_size_mid 0.15
_exptl_crystal_size_min 0.12
_refine_diff_density_max 1.334
_refine_diff_density_min -1.638
_refine_diff_density_rms 0.082
_refine_ls_extinction_coef 0.0010(2)
_refine_ls_extinction_expression Fc^*^=kFc[1+0.001xFc^2^\l^3^/sin(2\q)]^-1/4^
_refine_ls_extinction_method SHELXL
_refine_ls_goodness_of_fit_ref 1.015
_refine_ls_hydrogen_treatment none
_refine_ls_matrix_type full
_refine_ls_number_parameters 162
_refine_ls_number_reflns 2940
_refine_ls_number_restraints 92
_refine_ls_restrained_S_all 1.041
_refine_ls_R_factor_all 0.1156
_refine_ls_R_factor_gt 0.0667
_refine_ls_shift/su_max 0.000
_refine_ls_shift/su_mean 0.000
_refine_ls_structure_factor_coef Fsqd
_refine_ls_weighting_details 'calc w=1/[\s^2^(Fo^2^)+(0.0318P)^2^+6.5033P] where P=(Fo^2^+2Fc^2^)/3'
_refine_ls_weighting_scheme calc
_refine_ls_wR_factor_gt 0.1291
_refine_ls_wR_factor_ref 0.1454
_reflns_number_gt 1433
_reflns_number_total 2940
_reflns_threshold_expression >2sigma(I)
_cod_data_source_file cg900566v_si_002.cif
_cod_data_source_block complex-1
_cod_depositor_comments
;
The following automatic conversions were performed:

'_symmetry_cell_setting' value 'Orthorhombic' changed to
'orthorhombic' according to
/home/saulius/struct/CIF-dictionaries/cif_core.dic dictionary named
'cif_core.dic' version 2.4.2 from 2011-04-26.

Automatic conversion script
Id: cif_fix_values 1715 2011-07-08 13:25:40Z adriana 
;
_cod_original_sg_symbol_H-M Pbcn
_cod_database_code 4502192

loop_
_symmetry_equiv_pos_as_xyz
'x, y, z'
'-x+1/2, -y+1/2, z+1/2'
'-x, y, -z+1/2'
'x+1/2, -y+1/2, -z'
'-x, -y, -z'
'x-1/2, y-1/2, -z-1/2'
'x, -y, z-1/2'
'-x-1/2, y-1/2, z'

loop_
_atom_site_label
_atom_site_type_symbol
_atom_site_fract_x
_atom_site_fract_y
_atom_site_fract_z
_atom_site_U_iso_or_equiv
_atom_site_adp_type
_atom_site_occupancy
_atom_site_symmetry_multiplicity
_atom_site_calc_flag
_atom_site_refinement_flags
Cd1 Cd 0.5000 0.11972(6) 0.2500 0.1028(4) Uani 1 2 d S
Fe1 Fe 1.0000 -0.00792(7) 0.2500 0.0613(4) Uani 1 2 d S
O1 O 0.5586(5) 0.1043(5) 0.0879(4) 0.111(2) Uani 1 1 d .
O2 O 0.6128(4) 0.0150(4) 0.1932(3) 0.1021(17) Uani 1 1 d .
O3 O 0.8267(4) 0.1036(3) 0.0772(3) 0.0811(13) Uani 1 1 d .
O4 O 0.5000 0.8924(6) 0.2500 0.177(4) Uani 1 2 d SDU
N2 N 0.0926(6) 0.3162(6) 0.1001(6) 0.178(4) Uani 1 1 d .
H2D H 0.0433 0.3307 0.1390 0.213 Uiso 1 1 calc R
H2C H 0.0865 0.3279 0.0411 0.213 Uiso 1 1 calc R
C1 C 0.6106(6) 0.0406(7) 0.1097(6) 0.096(3) Uani 1 1 d .
C2 C 0.6678(6) -0.0071(5) 0.0344(5) 0.104(3) Uani 1 1 d .
H2A H 0.6767 0.0281 -0.0205 0.125 Uiso 1 1 calc R
H4C H 0.6242 -0.0541 0.0159 0.125 Uiso 1 1 calc R
C3 C 0.7758(6) -0.0380(5) 0.0657(4) 0.088(2) Uani 1 1 d .
H3A H 0.7671 -0.0707 0.1227 0.105 Uiso 1 1 calc R
H3B H 0.8046 -0.0741 0.0173 0.105 Uiso 1 1 calc R
C4 C 0.8547(6) 0.0307(5) 0.0847(4) 0.0671(18) Uani 1 1 d .
C5 C 0.9631(3) 0.0080(2) 0.11264(17) 0.0638(17) Uani 1 1 d G
C6 C 1.0420(3) 0.0668(2) 0.1411(2) 0.0693(18) Uani 1 1 d G
H6 H 1.0346 0.1273 0.1392 0.083 Uiso 1 1 calc R
C7 C 1.1336(3) 0.0221(3) 0.1731(2) 0.079(2) Uani 1 1 d G
H7 H 1.1994 0.0465 0.1980 0.094 Uiso 1 1 calc R
C8 C 1.1112(3) -0.0644(3) 0.1643(2) 0.094(3) Uani 1 1 d G
H8 H 1.1590 -0.1098 0.1825 0.113 Uiso 1 1 calc R
C9 C 1.0059(3) -0.0731(2) 0.1270(3) 0.085(2) Uani 1 1 d G
H9 H 0.9691 -0.1255 0.1141 0.102 Uiso 1 1 calc R
N1 N 0.3614(3) 0.19701(18) 0.19737(19) 0.0878(17) Uani 1 1 d GU
C10 C 0.3519(3) 0.2155(2) 0.10436(19) 0.098(2) Uani 1 1 d GU
H10 H 0.4067 0.2020 0.0628 0.118 Uiso 1 1 calc R
C11 C 0.2626(3) 0.2537(3) 0.0720(2) 0.100(2) Uani 1 1 d GU
H11 H 0.2561 0.2663 0.0083 0.120 Uiso 1 1 calc R
C12 C 0.1827(3) 0.2734(2) 0.1327(2) 0.106(2) Uani 1 1 d GU
C13 C 0.1921(3) 0.2549(2) 0.2257(2) 0.106(2) Uani 1 1 d GU
H13 H 0.1374 0.2684 0.2673 0.127 Uiso 1 1 calc R
C14 C 0.2815(3) 0.2167(2) 0.2580(2) 0.094(2) Uani 1 1 d GU
H14 H 0.2880 0.2041 0.3218 0.112 Uiso 1 1 calc R
H1W H 0.5393 0.8621 0.2124 0.057 Uiso 1 1 d D

loop_
_atom_site_aniso_label
_atom_site_aniso_U_11
_atom_site_aniso_U_22
_atom_site_aniso_U_33
_atom_site_aniso_U_23
_atom_site_aniso_U_13
_atom_site_aniso_U_12
Cd1 0.1019(7) 0.1561(10) 0.0504(4) 0.000 0.0258(4) 0.000
Fe1 0.0820(9) 0.0607(8) 0.0411(6) 0.000 0.0234(6) 0.000
O1 0.093(4) 0.178(7) 0.063(3) -0.017(4) 0.013(3) -0.005(4)
O2 0.099(4) 0.149(5) 0.058(3) -0.008(3) 0.027(3) 0.001(3)
O3 0.087(3) 0.090(4) 0.066(3) 0.003(3) 0.005(2) 0.004(3)
O4 0.178(8) 0.173(8) 0.180(8) 0.000 0.043(6) 0.000
N2 0.103(6) 0.300(13) 0.130(6) 0.090(7) -0.041(5) -0.039(7)
C1 0.065(5) 0.153(9) 0.070(5) -0.033(6) 0.011(4) -0.029(5)
C2 0.088(6) 0.159(8) 0.065(4) -0.038(5) 0.016(4) -0.035(5)
C3 0.102(6) 0.100(6) 0.061(4) -0.029(4) 0.029(4) -0.024(5)
C4 0.086(5) 0.078(5) 0.037(3) -0.008(3) 0.016(3) -0.011(4)
C5 0.082(5) 0.069(5) 0.041(3) -0.005(3) 0.021(3) -0.005(4)
C6 0.079(4) 0.077(5) 0.052(3) 0.011(3) 0.027(3) 0.000(4)
C7 0.079(5) 0.100(6) 0.056(4) 0.001(4) 0.032(3) 0.006(4)
C8 0.120(6) 0.109(7) 0.055(4) -0.006(4) 0.017(4) 0.051(5)
C9 0.142(7) 0.055(4) 0.059(4) -0.016(3) 0.019(4) 0.022(5)
N1 0.115(4) 0.092(4) 0.056(3) 0.006(3) 0.012(3) -0.014(3)
C10 0.132(5) 0.100(5) 0.062(4) -0.005(4) 0.008(4) -0.031(4)
C11 0.136(5) 0.101(5) 0.063(4) 0.003(4) -0.015(4) -0.048(5)
C12 0.092(5) 0.131(6) 0.095(5) 0.027(4) -0.029(4) -0.044(4)
C13 0.089(4) 0.145(6) 0.084(4) 0.040(4) 0.002(4) -0.019(4)
C14 0.093(5) 0.122(6) 0.066(4) 0.022(4) 0.005(3) -0.014(4)

loop_
_atom_type_symbol
_atom_type_description
_atom_type_scat_dispersion_real
_atom_type_scat_dispersion_imag
_atom_type_scat_source
C C 0.0033 0.0016 'International Tables Vol C Tables 4.2.6.8 and 6.1.1.4'
H H 0.0000 0.0000 'International Tables Vol C Tables 4.2.6.8 and 6.1.1.4'
N N 0.0061 0.0033 'International Tables Vol C Tables 4.2.6.8 and 6.1.1.4'
O O 0.0106 0.0060 'International Tables Vol C Tables 4.2.6.8 and 6.1.1.4'
Fe Fe 0.3463 0.8444 'International Tables Vol C Tables 4.2.6.8 and 6.1.1.4'
Cd Cd -0.8075 1.2024 'International Tables Vol C Tables 4.2.6.8 and 6.1.1.4'

loop_
_geom_angle_atom_site_label_1
_geom_angle_atom_site_label_2
_geom_angle_atom_site_label_3
_geom_angle
_geom_angle_site_symmetry_1
_geom_angle_site_symmetry_3
N1 Cd1 N1 113.15(17) 3_655 .
N1 Cd1 O2 92.77(18) 3_655 .
N1 Cd1 O2 138.20(15) . .
N1 Cd1 O2 138.20(14) 3_655 3_655
N1 Cd1 O2 92.77(15) . 3_655
O2 Cd1 O2 87.8(3) . 3_655
N1 Cd1 O1 97.86(17) 3_655 .
N1 Cd1 O1 88.62(18) . .
O2 Cd1 O1 54.4(2) . .
O2 Cd1 O1 115.7(2) 3_655 .
N1 Cd1 O1 88.62(19) 3_655 3_655
N1 Cd1 O1 97.86(16) . 3_655
O2 Cd1 O1 115.7(2) . 3_655
O2 Cd1 O1 54.4(2) 3_655 3_655
O1 Cd1 O1 168.3(4) . 3_655
N1 Cd1 C1 96.24(19) 3_655 .
N1 Cd1 C1 113.9(2) . .
O2 Cd1 C1 27.2(2) . .
O2 Cd1 C1 102.6(2) 3_655 .
O1 Cd1 C1 27.3(2) . .
O1 Cd1 C1 142.5(3) 3_655 .
N1 Cd1 C1 113.9(2) 3_655 3_655
N1 Cd1 C1 96.24(17) . 3_655
O2 Cd1 C1 102.6(2) . 3_655
O2 Cd1 C1 27.2(2) 3_655 3_655
O1 Cd1 C1 142.5(3) . 3_655
O1 Cd1 C1 27.3(2) 3_655 3_655
C1 Cd1 C1 124.4(5) . 3_655
C5 Fe1 C5 165.4(2) 3_755 .
C5 Fe1 C9 152.04(18) 3_755 .
C5 Fe1 C9 41.24(14) . .
C5 Fe1 C9 41.23(11) 3_755 3_755
C5 Fe1 C9 152.04(17) . 3_755
C9 Fe1 C9 117.9(2) . 3_755
C5 Fe1 C6 41.33(14) 3_755 3_755
C5 Fe1 C6 126.85(17) . 3_755
C9 Fe1 C6 165.37(8) . 3_755
C9 Fe1 C6 69.26(11) 3_755 3_755
C5 Fe1 C6 126.85(17) 3_755 .
C5 Fe1 C6 41.33(14) . .
C9 Fe1 C6 69.26(8) . .
C9 Fe1 C6 165.37(8) 3_755 .
C6 Fe1 C6 107.1(2) 3_755 .
C5 Fe1 C8 118.06(10) 3_755 .
C5 Fe1 C8 69.02(8) . .
C9 Fe1 C8 40.76(14) . .
C9 Fe1 C8 107.5(2) 3_755 .
C6 Fe1 C8 152.48(10) 3_755 .
C6 Fe1 C8 68.83(8) . .
C5 Fe1 C8 69.02(9) 3_755 3_755
C5 Fe1 C8 118.06(14) . 3_755
C9 Fe1 C8 107.51(16) . 3_755
C9 Fe1 C8 40.79(9) 3_755 3_755
C6 Fe1 C8 68.83(8) 3_755 3_755
C6 Fe1 C8 152.48(18) . 3_755
C8 Fe1 C8 127.5(2) . 3_755
C5 Fe1 C7 107.23(9) 3_755 .
C5 Fe1 C7 69.13(8) . .
C9 Fe1 C7 68.78(15) . .
C9 Fe1 C7 127.27(16) 3_755 .
C6 Fe1 C7 118.36(18) 3_755 .
C6 Fe1 C7 40.96(15) . .
C8 Fe1 C7 40.64(18) . .
C8 Fe1 C7 165.4(3) 3_755 .
C5 Fe1 C7 69.13(9) 3_755 3_755
C5 Fe1 C7 107.23(11) . 3_755
C9 Fe1 C7 127.27(9) . 3_755
C9 Fe1 C7 68.76(8) 3_755 3_755
C6 Fe1 C7 40.94(6) 3_755 3_755
C6 Fe1 C7 118.36(19) . 3_755
C8 Fe1 C7 165.4(2) . 3_755
C8 Fe1 C7 40.62(5) 3_755 3_755
C7 Fe1 C7 152.7(2) . 3_755
C1 O1 Cd1 90.4(5) . .
C1 O2 Cd1 94.3(6) . .
C12 N2 H2D 120.0 . .
C12 N2 H2C 120.0 . .
H2D N2 H2C 120.0 . .
O1 C1 O2 120.8(8) . .
O1 C1 C2 119.5(8) . .
O2 C1 C2 119.6(10) . .
O1 C1 Cd1 62.3(4) . .
O2 C1 Cd1 58.5(4) . .
C2 C1 Cd1 176.7(7) . .
C1 C2 C3 112.9(6) . .
C1 C2 H2A 109.0 . .
C3 C2 H2A 109.0 . .
C1 C2 H4C 109.0 . .
C3 C2 H4C 109.0 . .
H2A C2 H4C 107.8 . .
C4 C3 C2 113.4(7) . .
C4 C3 H3A 108.9 . .
C2 C3 H3A 108.9 . .
C4 C3 H3B 108.9 . .
C2 C3 H3B 108.9 . .
H3A C3 H3B 107.7 . .
O3 C4 C5 121.8(6) . .
O3 C4 C3 120.0(7) . .
C5 C4 C3 118.2(6) . .
C6 C5 C9 108.0 . .
C6 C5 C4 123.5(3) . .
C9 C5 C4 128.1(3) . .
C6 C5 Fe1 69.73(13) . .
C9 C5 Fe1 70.12(12) . .
C4 C5 Fe1 120.4(2) . .
C5 C6 C7 108.0 . .
C5 C6 Fe1 68.94(13) . .
C7 C6 Fe1 70.50(10) . .
C5 C6 H6 126.0 . .
C7 C6 H6 126.0 . .
Fe1 C6 H6 126.0 . .
C6 C7 C8 108.0 . .
C6 C7 Fe1 68.56(10) . .
C8 C7 Fe1 69.90(12) . .
C6 C7 H7 126.0 . .
C8 C7 H7 126.0 . .
Fe1 C7 H7 126.0 . .
C9 C8 C7 108.0 . .
C9 C8 Fe1 68.76(12) . .
C7 C8 Fe1 69.48(13) . .
C9 C8 H8 126.0 . .
C7 C8 H8 126.0 . .
Fe1 C8 H8 126.0 . .
C8 C9 C5 108.0 . .
C8 C9 Fe1 70.45(10) . .
C5 C9 Fe1 68.65(11) . .
C8 C9 H9 126.0 . .
C5 C9 H9 126.0 . .
Fe1 C9 H9 126.0 . .
C10 N1 C14 120.0 . .
C10 N1 Cd1 120.6(3) . .
C14 N1 Cd1 119.0(2) . .
N1 C10 C11 120.0 . .
N1 C10 H10 120.0 . .
C11 C10 H10 120.0 . .
C12 C11 C10 120.0 . .
C12 C11 H11 120.0 . .
C10 C11 H11 120.0 . .
C13 C12 C11 120.0 . .
C13 C12 N2 120.0(4) . .
C11 C12 N2 120.0(4) . .
C12 C13 C14 120.0 . .
C12 C13 H13 120.0 . .
C14 C13 H13 120.0 . .
C13 C14 N1 120.0 . .
C13 C14 H14 120.0 . .
N1 C14 H14 120.0 . .

loop_
_geom_bond_atom_site_label_1
_geom_bond_atom_site_label_2
_geom_bond_distance
_geom_bond_site_symmetry_2
Cd1 N1 2.263(3) 3_655
Cd1 N1 2.263(3) .
Cd1 O2 2.344(5) .
Cd1 O2 2.344(5) 3_655
Cd1 O1 2.426(5) .
Cd1 O1 2.426(5) 3_655
Cd1 C1 2.740(8) .
Cd1 C1 2.740(8) 3_655
Fe1 C5 2.018(3) 3_755
Fe1 C5 2.018(3) .
Fe1 C9 2.037(3) .
Fe1 C9 2.037(6) 3_755
Fe1 C6 2.028(6) 3_755
Fe1 C6 2.028(3) .
Fe1 C8 2.060(3) .
Fe1 C8 2.060(4) 3_755
Fe1 C7 2.054(3) .
Fe1 C7 2.054(3) 3_755
O1 C1 1.256(10) .
O2 C1 1.254(9) .
O3 C4 1.232(7) .
O4 H1W 0.8752 .
N2 C12 1.401(8) .
N2 H2D 0.8600 .
N2 H2C 0.8600 .
C1 C2 1.497(10) .
C2 C3 1.508(10) .
C2 H2A 0.9700 .
C2 H4C 0.9700 .
C3 C4 1.509(9) .
C3 H3A 0.9700 .
C3 H3B 0.9700 .
C4 C5 1.460(8) .
C5 C6 1.4279 .
C5 C9 1.4280 .
C6 C7 1.4280 .
C6 H6 0.9800 .
C7 C8 1.4280 .
C7 H7 0.9800 .
C8 C9 1.4279 .
C8 H8 0.9800 .
C9 H9 0.9800 .
N1 C10 1.3569 .
N1 C14 1.3570 .
C10 C11 1.3570 .
C10 H10 0.9300 .
C11 C12 1.3569 .
C11 H11 0.9300 .
C12 C13 1.3569 .
C13 C14 1.3570 .
C13 H13 0.9300 .
C14 H14 0.9300 .
